data_4119722
loop_
_publ_author_name
'Yunzhe Jiao'
'Meagan E. Evans'
'James Morris'
'William W. Brennessel'
'William D. Jones'

_publ_contact_author_address
;
 'Department of Chemistry, University of Rochester, Rochester,  
New York 14627'
;
_publ_contact_author_email jones@chem.rochester.edu
_publ_contact_author_name 'William D. Jones'
_publ_section_title
;
 Rhodium-Carbon Bond Energies in Tp'Rh(CNneopentyl)(CH2X)H: Quantifying
 Stabilization Effects in M-C Bonds
;
_journal_name_full 'Journal of the American Chemical Society'
_journal_page_first 6994
_journal_page_last 7004
_journal_paper_doi 10.1021/ja400966y
_journal_volume 135
_journal_year 2013
_chemical_formula_moiety 'C24 H38 B Cl N7 O Rh'
_chemical_formula_sum 'C24 H38 B Cl N7 O Rh'
_chemical_formula_weight 589.78
_chemical_name_common jonme06
_chemical_name_systematic
; 
 Tp'Rh(CNneopentyl)(CH2(C=O)CH3)Cl 
;
_space_group_IT_number 14
_symmetry_cell_setting monoclinic
_symmetry_space_group_name_Hall '-P 2yn'
_symmetry_space_group_name_H-M 'P 1 21/n 1'
_atom_sites_solution_hydrogens geom
_atom_sites_solution_primary direct
_atom_sites_solution_secondary difmap
_audit_creation_method SHELXL-97
_cell_angle_alpha 90.00
_cell_angle_beta 103.458(2)
_cell_angle_gamma 90.00
_cell_formula_units_Z 4
_cell_length_a 9.8489(10)
_cell_length_b 15.8869(17)
_cell_length_c 18.0605(19)
_cell_measurement_reflns_used 4094
_cell_measurement_temperature 100.0(1)
_cell_measurement_theta_max 30.32
_cell_measurement_theta_min 2.17
_cell_volume 2748.3(5)
_computing_cell_refinement 'SAINT (Bruker, 2009)'
_computing_data_collection 'APEX2 (Bruker, 2009)'
_computing_data_reduction 'SAINT (Bruker, 2009)'
_computing_molecular_graphics 'SHELXTL (Sheldrick, 2008)'
_computing_publication_material 'SHELXTL (Sheldrick, 2008)'
_computing_structure_refinement 'SHELXL-97 (Sheldrick, 2008)'
_computing_structure_solution 'SIR97 (Altomare et al., 1999)'
_diffrn_ambient_temperature 100.0(1)
_diffrn_measured_fraction_theta_full 1.000
_diffrn_measured_fraction_theta_max 1.000
_diffrn_measurement_device_type 'Bruker SMART APEX II CCD Platform'
_diffrn_measurement_method 'area detector, \w scans per \f'
_diffrn_radiation_monochromator graphite
_diffrn_radiation_source 'fine-focus sealed tube'
_diffrn_radiation_type MoK\a
_diffrn_radiation_wavelength 0.71073
_diffrn_reflns_av_R_equivalents 0.1089
_diffrn_reflns_av_sigmaI/netI 0.0853
_diffrn_reflns_limit_h_max 15
_diffrn_reflns_limit_h_min -15
_diffrn_reflns_limit_k_max 24
_diffrn_reflns_limit_k_min -24
_diffrn_reflns_limit_l_max 27
_diffrn_reflns_limit_l_min -27
_diffrn_reflns_number 53344
_diffrn_reflns_theta_full 33.14
_diffrn_reflns_theta_max 33.14
_diffrn_reflns_theta_min 1.73
_diffrn_standards_number 0
_exptl_absorpt_coefficient_mu 0.749
_exptl_absorpt_correction_T_max 0.9425
_exptl_absorpt_correction_T_min 0.8770
_exptl_absorpt_correction_type multi-scan
_exptl_absorpt_process_details 'SADABS (Sheldrick, 2008)'
_exptl_crystal_colour 'pale yellow'
_exptl_crystal_density_diffrn 1.425
_exptl_crystal_description block
_exptl_crystal_F_000 1224
_exptl_crystal_size_max 0.18
_exptl_crystal_size_mid 0.14
_exptl_crystal_size_min 0.04
_refine_diff_density_max 1.225
_refine_diff_density_min -0.627
_refine_diff_density_rms 0.133
_refine_ls_extinction_method none
_refine_ls_goodness_of_fit_ref 1.012
_refine_ls_hydrogen_treatment constr
_refine_ls_matrix_type full
_refine_ls_number_parameters 326
_refine_ls_number_reflns 10488
_refine_ls_number_restraints 0
_refine_ls_restrained_S_all 1.012
_refine_ls_R_factor_all 0.1016
_refine_ls_R_factor_gt 0.0517
_refine_ls_shift/su_max 0.001
_refine_ls_shift/su_mean 0.000
_refine_ls_structure_factor_coef Fsqd
_refine_ls_weighting_details 'calc w=1/[\s^2^(Fo^2^)+(0.0571P)^2^+0.0000P] where P=(Fo^2^+2Fc^2^)/3'
_refine_ls_weighting_scheme calc
_refine_ls_wR_factor_gt 0.1082
_refine_ls_wR_factor_ref 0.1277
_reflns_number_gt 6744
_reflns_number_total 10488
_reflns_threshold_expression >2sigma(I)
_cod_data_source_file ja400966y_si_003.cif
_cod_data_source_block 2-Cl
_cod_database_code 4119722

loop_
_symmetry_equiv_pos_as_xyz
'x, y, z'
'-x+1/2, y+1/2, -z+1/2'
'-x, -y, -z'
'x-1/2, -y-1/2, z-1/2'

loop_
_atom_site_label
_atom_site_type_symbol
_atom_site_fract_x
_atom_site_fract_y
_atom_site_fract_z
_atom_site_U_iso_or_equiv
_atom_site_adp_type
_atom_site_occupancy
_atom_site_symmetry_multiplicity
_atom_site_calc_flag
_atom_site_refinement_flags
Rh1 Rh 0.36914(2) 0.400166(14) 0.657325(12) 0.01729(6) Uani 1 1 d .
Cl1 Cl 0.45338(9) 0.30506(5) 0.75724(4) 0.02790(17) Uani 1 1 d .
C1 C 0.2895(3) 0.46569(19) 0.72590(17) 0.0204(6) Uani 1 1 d .
N1 N 0.2430(3) 0.50607(17) 0.76662(15) 0.0262(6) Uani 1 1 d .
C2 C 0.1939(5) 0.5663(2) 0.8135(2) 0.0366(9) Uani 1 1 d .
H2A H 0.0986 0.5844 0.7874 0.044 Uiso 1 1 calc R
H2B H 0.2552 0.6165 0.8198 0.044 Uiso 1 1 calc R
C3 C 0.1909(4) 0.5322(2) 0.8915(2) 0.0340(8) Uani 1 1 d .
C4 C 0.1140(6) 0.4512(3) 0.8908(3) 0.0592(14) Uani 1 1 d .
H4A H 0.0179 0.4580 0.8611 0.089 Uiso 1 1 calc R
H4B H 0.1132 0.4353 0.9432 0.089 Uiso 1 1 calc R
H4C H 0.1606 0.4071 0.8679 0.089 Uiso 1 1 calc R
C5 C 0.1389(5) 0.6014(2) 0.9354(2) 0.0426(10) Uani 1 1 d .
H5A H 0.0395 0.6114 0.9134 0.064 Uiso 1 1 calc R
H5B H 0.1916 0.6531 0.9325 0.064 Uiso 1 1 calc R
H5C H 0.1519 0.5844 0.9888 0.064 Uiso 1 1 calc R
C6 C 0.3485(5) 0.5142(3) 0.9332(2) 0.0510(11) Uani 1 1 d .
H6A H 0.3529 0.4946 0.9852 0.077 Uiso 1 1 calc R
H6B H 0.4032 0.5659 0.9350 0.077 Uiso 1 1 calc R
H6C H 0.3867 0.4708 0.9052 0.077 Uiso 1 1 calc R
C7 C 0.5506(3) 0.4754(2) 0.68149(18) 0.0254(6) Uani 1 1 d .
H7A H 0.6299 0.4398 0.6757 0.030 Uiso 1 1 calc R
H7B H 0.5390 0.5200 0.6422 0.030 Uiso 1 1 calc R
C8 C 0.5902(4) 0.5168(2) 0.7575(2) 0.0297(7) Uani 1 1 d .
C9 C 0.6793(5) 0.4675(3) 0.8221(2) 0.0562(13) Uani 1 1 d .
H9A H 0.7147 0.5052 0.8653 0.084 Uiso 1 1 calc R
H9B H 0.7581 0.4424 0.8055 0.084 Uiso 1 1 calc R
H9C H 0.6232 0.4229 0.8378 0.084 Uiso 1 1 calc R
O1 O 0.5557(3) 0.58722(18) 0.76972(16) 0.0462(7) Uani 1 1 d .
B1 B 0.2327(4) 0.3458(2) 0.48982(19) 0.0207(7) Uani 1 1 d .
H1B H 0.1898 0.3301 0.4358 0.025 Uiso 1 1 calc R
N51 N 0.2815(3) 0.47883(15) 0.56898(14) 0.0193(5) Uani 1 1 d .
N52 N 0.2251(3) 0.44142(16) 0.49981(14) 0.0205(5) Uani 1 1 d .
N53 N 0.1864(3) 0.32287(15) 0.61902(13) 0.0186(5) Uani 1 1 d .
N54 N 0.1537(3) 0.30289(15) 0.54335(13) 0.0190(5) Uani 1 1 d .
N55 N 0.4629(3) 0.32920(16) 0.58427(14) 0.0202(5) Uani 1 1 d .
N56 N 0.3853(3) 0.31798(15) 0.51111(13) 0.0202(5) Uani 1 1 d .
C51 C 0.2481(3) 0.56094(19) 0.56177(18) 0.0227(6) Uani 1 1 d .
C52 C 0.1727(3) 0.5762(2) 0.48791(19) 0.0257(7) Uani 1 1 d .
H52 H 0.1376 0.6290 0.4672 0.031 Uiso 1 1 calc R
C53 C 0.1586(3) 0.50026(19) 0.45049(17) 0.0228(6) Uani 1 1 d .
C54 C 0.1008(3) 0.27830(18) 0.65214(16) 0.0187(6) Uani 1 1 d .
C55 C 0.0134(3) 0.22869(19) 0.59681(17) 0.0218(6) Uani 1 1 d .
H55 H -0.0566 0.1908 0.6044 0.026 Uiso 1 1 calc R
C56 C 0.0496(3) 0.24595(18) 0.52893(17) 0.0192(6) Uani 1 1 d .
C57 C 0.5859(3) 0.2902(2) 0.58935(18) 0.0234(6) Uani 1 1 d .
C58 C 0.5863(4) 0.2538(2) 0.51856(19) 0.0269(7) Uani 1 1 d .
H58 H 0.6598 0.2222 0.5060 0.032 Uiso 1 1 calc R
C59 C 0.4592(4) 0.27276(19) 0.47095(18) 0.0234(6) Uani 1 1 d .
C60 C 0.2855(4) 0.6236(2) 0.62460(19) 0.0267(7) Uani 1 1 d .
H60A H 0.3692 0.6046 0.6616 0.040 Uiso 1 1 calc R
H60B H 0.2080 0.6291 0.6499 0.040 Uiso 1 1 calc R
H60C H 0.3038 0.6782 0.6037 0.040 Uiso 1 1 calc R
C61 C 0.0874(4) 0.4806(2) 0.37002(19) 0.0333(8) Uani 1 1 d .
H61A H 0.0144 0.4384 0.3693 0.050 Uiso 1 1 calc R
H61B H 0.1558 0.4584 0.3434 0.050 Uiso 1 1 calc R
H61C H 0.0453 0.5319 0.3446 0.050 Uiso 1 1 calc R
C62 C 0.0982(3) 0.28638(19) 0.73372(17) 0.0233(6) Uani 1 1 d .
H62A H 0.1940 0.2898 0.7647 0.035 Uiso 1 1 calc R
H62B H 0.0516 0.2372 0.7493 0.035 Uiso 1 1 calc R
H62C H 0.0472 0.3375 0.7410 0.035 Uiso 1 1 calc R
C63 C -0.0082(3) 0.2108(2) 0.45179(18) 0.0257(6) Uani 1 1 d .
H63A H -0.0355 0.2569 0.4154 0.039 Uiso 1 1 calc R
H63B H -0.0900 0.1761 0.4527 0.039 Uiso 1 1 calc R
H63C H 0.0629 0.1761 0.4365 0.039 Uiso 1 1 calc R
C64 C 0.7017(4) 0.2866(2) 0.65869(19) 0.0301(7) Uani 1 1 d .
H64A H 0.6665 0.3024 0.7032 0.045 Uiso 1 1 calc R
H64B H 0.7756 0.3258 0.6532 0.045 Uiso 1 1 calc R
H64C H 0.7394 0.2293 0.6653 0.045 Uiso 1 1 calc R
C65 C 0.4021(4) 0.2492(2) 0.38918(19) 0.0313(8) Uani 1 1 d .
H65A H 0.3857 0.3003 0.3580 0.047 Uiso 1 1 calc R
H65B H 0.3140 0.2187 0.3843 0.047 Uiso 1 1 calc R
H65C H 0.4694 0.2132 0.3719 0.047 Uiso 1 1 calc R

loop_
_atom_site_aniso_label
_atom_site_aniso_U_11
_atom_site_aniso_U_22
_atom_site_aniso_U_33
_atom_site_aniso_U_23
_atom_site_aniso_U_13
_atom_site_aniso_U_12
Rh1 0.02170(11) 0.01752(10) 0.01354(9) 0.00004(9) 0.00588(7) 0.00141(10)
Cl1 0.0305(4) 0.0336(4) 0.0201(3) 0.0086(3) 0.0069(3) 0.0063(3)
C1 0.0226(14) 0.0201(14) 0.0177(13) -0.0002(11) 0.0027(11) -0.0027(11)
N1 0.0338(15) 0.0249(14) 0.0219(13) -0.0014(11) 0.0104(11) 0.0018(12)
C2 0.054(2) 0.0282(18) 0.0327(19) -0.0034(14) 0.0195(18) 0.0109(17)
C3 0.055(2) 0.0263(17) 0.0268(17) -0.0080(13) 0.0223(17) -0.0087(16)
C4 0.083(4) 0.046(3) 0.063(3) -0.013(2) 0.048(3) -0.017(3)
C5 0.065(3) 0.0336(19) 0.037(2) -0.0140(17) 0.030(2) 0.003(2)
C6 0.072(3) 0.038(2) 0.039(2) -0.0006(18) 0.004(2) 0.003(2)
C7 0.0235(15) 0.0266(16) 0.0269(16) -0.0030(12) 0.0076(13) -0.0021(13)
C8 0.0250(16) 0.0314(18) 0.0318(17) -0.0004(14) 0.0048(14) -0.0042(14)
C9 0.070(3) 0.045(3) 0.040(2) -0.0027(19) -0.016(2) 0.000(2)
O1 0.0498(17) 0.0380(16) 0.0424(16) -0.0153(12) -0.0063(13) 0.0074(13)
B1 0.0285(18) 0.0196(16) 0.0147(14) -0.0006(12) 0.0066(13) -0.0011(13)
N51 0.0233(12) 0.0180(12) 0.0166(11) 0.0014(9) 0.0049(10) -0.0009(10)
N52 0.0251(13) 0.0195(12) 0.0165(11) 0.0021(9) 0.0044(10) -0.0009(10)
N53 0.0256(13) 0.0169(11) 0.0146(11) 0.0020(9) 0.0074(10) 0.0014(10)
N54 0.0268(13) 0.0173(11) 0.0137(10) -0.0004(9) 0.0061(9) 0.0003(10)
N55 0.0240(13) 0.0210(12) 0.0160(11) 0.0018(9) 0.0058(10) 0.0013(10)
N56 0.0284(13) 0.0195(12) 0.0153(11) 0.0001(9) 0.0101(10) 0.0007(10)
C51 0.0278(16) 0.0176(14) 0.0243(15) 0.0010(11) 0.0089(13) -0.0033(12)
C52 0.0284(16) 0.0190(14) 0.0296(16) 0.0080(12) 0.0063(13) 0.0018(12)
C53 0.0249(15) 0.0201(15) 0.0228(14) 0.0094(12) 0.0043(12) 0.0014(12)
C54 0.0256(15) 0.0153(13) 0.0171(13) 0.0034(10) 0.0087(11) 0.0054(11)
C55 0.0254(15) 0.0179(14) 0.0242(15) 0.0011(11) 0.0101(12) 0.0011(12)
C56 0.0224(14) 0.0167(13) 0.0191(13) -0.0017(10) 0.0063(11) -0.0012(11)
C57 0.0267(16) 0.0222(15) 0.0240(15) 0.0029(12) 0.0117(12) 0.0019(12)
C58 0.0329(17) 0.0219(15) 0.0322(17) -0.0011(13) 0.0203(15) 0.0037(13)
C59 0.0358(17) 0.0170(14) 0.0226(14) -0.0012(11) 0.0176(13) -0.0034(12)
C60 0.0357(18) 0.0171(14) 0.0291(16) -0.0002(12) 0.0112(14) 0.0008(13)
C61 0.0343(19) 0.0343(19) 0.0259(17) 0.0085(14) -0.0039(14) -0.0052(15)
C62 0.0319(17) 0.0207(15) 0.0197(14) 0.0036(11) 0.0108(12) 0.0022(13)
C63 0.0287(16) 0.0226(15) 0.0249(15) -0.0013(12) 0.0043(13) -0.0054(13)
C64 0.0276(17) 0.0320(18) 0.0326(18) 0.0006(14) 0.0108(14) 0.0070(14)
C65 0.041(2) 0.0325(18) 0.0248(16) -0.0070(13) 0.0162(15) -0.0044(15)

loop_
_atom_type_symbol
_atom_type_description
_atom_type_scat_dispersion_real
_atom_type_scat_dispersion_imag
_atom_type_scat_source
C C 0.0033 0.0016 'International Tables Vol C Tables 4.2.6.8 and 6.1.1.4'
H H 0.0000 0.0000 'International Tables Vol C Tables 4.2.6.8 and 6.1.1.4'
B B 0.0013 0.0007 'International Tables Vol C Tables 4.2.6.8 and 6.1.1.4'
N N 0.0061 0.0033 'International Tables Vol C Tables 4.2.6.8 and 6.1.1.4'
O O 0.0106 0.0060 'International Tables Vol C Tables 4.2.6.8 and 6.1.1.4'
Cl Cl 0.1484 0.1585 'International Tables Vol C Tables 4.2.6.8 and 6.1.1.4'
Rh Rh -1.1178 0.9187 'International Tables Vol C Tables 4.2.6.8 and 6.1.1.4'

loop_
_geom_angle_atom_site_label_1
_geom_angle_atom_site_label_2
_geom_angle_atom_site_label_3
_geom_angle
C1 Rh1 N51 90.59(11)
C1 Rh1 N55 178.15(12)
N51 Rh1 N55 90.31(10)
C1 Rh1 C7 90.73(13)
N51 Rh1 C7 89.93(12)
N55 Rh1 C7 87.66(11)
C1 Rh1 N53 94.60(11)
N51 Rh1 N53 85.90(9)
N55 Rh1 N53 87.07(10)
C7 Rh1 N53 173.26(11)
C1 Rh1 Cl1 88.71(9)
N51 Rh1 Cl1 175.74(7)
N55 Rh1 Cl1 90.51(7)
C7 Rh1 Cl1 94.28(10)
N53 Rh1 Cl1 89.96(7)
N1 C1 Rh1 178.9(3)
C1 N1 C2 172.0(3)
N1 C2 C3 113.1(3)
N1 C2 H2A 109.0
C3 C2 H2A 109.0
N1 C2 H2B 109.0
C3 C2 H2B 109.0
H2A C2 H2B 107.8
C4 C3 C5 113.4(3)
C4 C3 C2 114.9(3)
C5 C3 C2 108.1(3)
C4 C3 C6 106.6(4)
C5 C3 C6 107.2(3)
C2 C3 C6 106.1(3)
C3 C4 H4A 109.5
C3 C4 H4B 109.5
H4A C4 H4B 109.5
C3 C4 H4C 109.5
H4A C4 H4C 109.5
H4B C4 H4C 109.5
C3 C5 H5A 109.5
C3 C5 H5B 109.5
H5A C5 H5B 109.5
C3 C5 H5C 109.5
H5A C5 H5C 109.5
H5B C5 H5C 109.5
C3 C6 H6A 109.5
C3 C6 H6B 109.5
H6A C6 H6B 109.5
C3 C6 H6C 109.5
H6A C6 H6C 109.5
H6B C6 H6C 109.5
C8 C7 Rh1 118.0(2)
C8 C7 H7A 107.8
Rh1 C7 H7A 107.8
C8 C7 H7B 107.8
Rh1 C7 H7B 107.8
H7A C7 H7B 107.2
O1 C8 C7 123.7(3)
O1 C8 C9 118.6(3)
C7 C8 C9 117.7(3)
C8 C9 H9A 109.5
C8 C9 H9B 109.5
H9A C9 H9B 109.5
C8 C9 H9C 109.5
H9A C9 H9C 109.5
H9B C9 H9C 109.5
N56 B1 N52 109.2(3)
N56 B1 N54 109.0(2)
N52 B1 N54 108.7(2)
N56 B1 H1B 109.9
N52 B1 H1B 109.9
N54 B1 H1B 109.9
C51 N51 N52 107.0(2)
C51 N51 Rh1 135.7(2)
N52 N51 Rh1 116.73(18)
C53 N52 N51 109.3(2)
C53 N52 B1 129.6(3)
N51 N52 B1 120.9(2)
C54 N53 N54 107.2(2)
C54 N53 Rh1 136.1(2)
N54 N53 Rh1 116.01(18)
C56 N54 N53 110.0(2)
C56 N54 B1 130.7(2)
N53 N54 B1 119.4(2)
C57 N55 N56 107.2(2)
C57 N55 Rh1 136.3(2)
N56 N55 Rh1 116.43(18)
C59 N56 N55 109.7(3)
C59 N56 B1 129.9(3)
N55 N56 B1 119.9(2)
N51 C51 C52 109.1(3)
N51 C51 C60 124.3(3)
C52 C51 C60 126.6(3)
C53 C52 C51 106.8(3)
C53 C52 H52 126.6
C51 C52 H52 126.6
N52 C53 C52 107.8(3)
N52 C53 C61 122.9(3)
C52 C53 C61 129.3(3)
N53 C54 C55 108.9(3)
N53 C54 C62 123.6(3)
C55 C54 C62 127.4(3)
C56 C55 C54 106.2(3)
C56 C55 H55 126.9
C54 C55 H55 126.9
N54 C56 C55 107.7(3)
N54 C56 C63 122.8(3)
C55 C56 C63 129.5(3)
N55 C57 C58 108.7(3)
N55 C57 C64 125.3(3)
C58 C57 C64 126.0(3)
C59 C58 C57 106.5(3)
C59 C58 H58 126.8
C57 C58 H58 126.8
N56 C59 C58 107.9(3)
N56 C59 C65 122.5(3)
C58 C59 C65 129.6(3)
C51 C60 H60A 109.5
C51 C60 H60B 109.5
H60A C60 H60B 109.5
C51 C60 H60C 109.5
H60A C60 H60C 109.5
H60B C60 H60C 109.5
C53 C61 H61A 109.5
C53 C61 H61B 109.5
H61A C61 H61B 109.5
C53 C61 H61C 109.5
H61A C61 H61C 109.5
H61B C61 H61C 109.5
C54 C62 H62A 109.5
C54 C62 H62B 109.5
H62A C62 H62B 109.5
C54 C62 H62C 109.5
H62A C62 H62C 109.5
H62B C62 H62C 109.5
C56 C63 H63A 109.5
C56 C63 H63B 109.5
H63A C63 H63B 109.5
C56 C63 H63C 109.5
H63A C63 H63C 109.5
H63B C63 H63C 109.5
C57 C64 H64A 109.5
C57 C64 H64B 109.5
H64A C64 H64B 109.5
C57 C64 H64C 109.5
H64A C64 H64C 109.5
H64B C64 H64C 109.5
C59 C65 H65A 109.5
C59 C65 H65B 109.5
H65A C65 H65B 109.5
C59 C65 H65C 109.5
H65A C65 H65C 109.5
H65B C65 H65C 109.5

loop_
_geom_bond_atom_site_label_1
_geom_bond_atom_site_label_2
_geom_bond_distance
Rh1 C1 1.919(3)
Rh1 N51 2.052(2)
Rh1 N55 2.105(2)
Rh1 C7 2.109(3)
Rh1 N53 2.155(3)
Rh1 Cl1 2.3518(8)
C1 N1 1.149(4)
N1 C2 1.434(4)
C2 C3 1.515(5)
C2 H2A 0.9900
C2 H2B 0.9900
C3 C4 1.492(6)
C3 C5 1.512(5)
C3 C6 1.586(6)
C4 H4A 0.9800
C4 H4B 0.9800
C4 H4C 0.9800
C5 H5A 0.9800
C5 H5B 0.9800
C5 H5C 0.9800
C6 H6A 0.9800
C6 H6B 0.9800
C6 H6C 0.9800
C7 C8 1.490(5)
C7 H7A 0.9900
C7 H7B 0.9900
C8 O1 1.204(4)
C8 C9 1.507(5)
C9 H9A 0.9800
C9 H9B 0.9800
C9 H9C 0.9800
B1 N56 1.528(4)
B1 N52 1.533(4)
B1 N54 1.535(4)
B1 H1B 1.0000
N51 C51 1.344(4)
N51 N52 1.378(3)
N52 C53 1.351(4)
N53 C54 1.343(4)
N53 N54 1.367(3)
N54 C56 1.346(4)
N55 C57 1.345(4)
N55 N56 1.375(3)
N56 C59 1.348(4)
C51 C52 1.389(5)
C51 C60 1.490(4)
C52 C53 1.375(5)
C52 H52 0.9500
C53 C61 1.492(5)
C54 C55 1.400(4)
C54 C62 1.485(4)
C55 C56 1.381(4)
C55 H55 0.9500
C56 C63 1.486(4)
C57 C58 1.404(4)
C57 C64 1.486(5)
C58 C59 1.377(5)
C58 H58 0.9500
C59 C65 1.500(4)
C60 H60A 0.9800
C60 H60B 0.9800
C60 H60C 0.9800
C61 H61A 0.9800
C61 H61B 0.9800
C61 H61C 0.9800
C62 H62A 0.9800
C62 H62B 0.9800
C62 H62C 0.9800
C63 H63A 0.9800
C63 H63B 0.9800
C63 H63C 0.9800
C64 H64A 0.9800
C64 H64B 0.9800
C64 H64C 0.9800
C65 H65A 0.9800
C65 H65B 0.9800
C65 H65C 0.9800

loop_
_geom_torsion_atom_site_label_1
_geom_torsion_atom_site_label_2
_geom_torsion_atom_site_label_3
_geom_torsion_atom_site_label_4
_geom_torsion
N51 Rh1 C1 N1 -56(15)
N55 Rh1 C1 N1 63(17)
C7 Rh1 C1 N1 34(15)
N53 Rh1 C1 N1 -142(15)
Cl1 Rh1 C1 N1 128(15)
Rh1 C1 N1 C2 4(17)
C1 N1 C2 C3 -144(2)
N1 C2 C3 C4 -52.7(5)
N1 C2 C3 C5 179.5(3)
N1 C2 C3 C6 64.8(4)
C1 Rh1 C7 C8 27.8(3)
N51 Rh1 C7 C8 118.4(3)
N55 Rh1 C7 C8 -151.3(3)
N53 Rh1 C7 C8 170.2(8)
Cl1 Rh1 C7 C8 -60.9(3)
Rh1 C7 C8 O1 -93.3(4)
Rh1 C7 C8 C9 87.1(4)
C1 Rh1 N51 C51 31.1(3)
N55 Rh1 N51 C51 -147.3(3)
C7 Rh1 N51 C51 -59.7(3)
N53 Rh1 N51 C51 125.6(3)
Cl1 Rh1 N51 C51 111.5(9)
C1 Rh1 N51 N52 -139.2(2)
N55 Rh1 N51 N52 42.5(2)
C7 Rh1 N51 N52 130.1(2)
N53 Rh1 N51 N52 -44.6(2)
Cl1 Rh1 N51 N52 -58.7(11)
C51 N51 N52 C53 0.4(3)
Rh1 N51 N52 C53 173.2(2)
C51 N51 N52 B1 -174.7(3)
Rh1 N51 N52 B1 -1.9(3)
N56 B1 N52 C53 128.7(3)
N54 B1 N52 C53 -112.5(3)
N56 B1 N52 N51 -57.3(3)
N54 B1 N52 N51 61.5(4)
C1 Rh1 N53 C54 -49.1(3)
N51 Rh1 N53 C54 -139.4(3)
N55 Rh1 N53 C54 130.1(3)
C7 Rh1 N53 C54 168.7(9)
Cl1 Rh1 N53 C54 39.6(3)
C1 Rh1 N53 N54 141.3(2)
N51 Rh1 N53 N54 51.1(2)
N55 Rh1 N53 N54 -39.45(19)
C7 Rh1 N53 N54 -0.9(10)
Cl1 Rh1 N53 N54 -129.97(19)
C54 N53 N54 C56 -0.5(3)
Rh1 N53 N54 C56 171.96(19)
C54 N53 N54 B1 178.7(3)
Rh1 N53 N54 B1 -8.9(3)
N56 B1 N54 C56 -114.9(3)
N52 B1 N54 C56 126.1(3)
N56 B1 N54 N53 66.1(3)
N52 B1 N54 N53 -52.9(3)
C1 Rh1 N55 C57 22(4)
N51 Rh1 N55 C57 141.4(3)
C7 Rh1 N55 C57 51.4(3)
N53 Rh1 N55 C57 -132.8(3)
Cl1 Rh1 N55 C57 -42.8(3)
C1 Rh1 N55 N56 -157(3)
N51 Rh1 N55 N56 -37.6(2)
C7 Rh1 N55 N56 -127.5(2)
N53 Rh1 N55 N56 48.3(2)
Cl1 Rh1 N55 N56 138.23(19)
C57 N55 N56 C59 -0.2(3)
Rh1 N55 N56 C59 179.06(19)
C57 N55 N56 B1 172.5(3)
Rh1 N55 N56 B1 -8.2(3)
N52 B1 N56 C59 -126.1(3)
N54 B1 N56 C59 115.2(3)
N52 B1 N56 N55 62.8(3)
N54 B1 N56 N55 -55.8(3)
N52 N51 C51 C52 -1.0(3)
Rh1 N51 C51 C52 -171.8(2)
N52 N51 C51 C60 178.0(3)
Rh1 N51 C51 C60 7.2(5)
N51 C51 C52 C53 1.2(4)
C60 C51 C52 C53 -177.8(3)
N51 N52 C53 C52 0.4(3)
B1 N52 C53 C52 174.9(3)
N51 N52 C53 C61 179.3(3)
B1 N52 C53 C61 -6.2(5)
C51 C52 C53 N52 -0.9(4)
C51 C52 C53 C61 -179.8(3)
N54 N53 C54 C55 0.6(3)
Rh1 N53 C54 C55 -169.6(2)
N54 N53 C54 C62 -176.3(3)
Rh1 N53 C54 C62 13.5(5)
N53 C54 C55 C56 -0.5(3)
C62 C54 C55 C56 176.2(3)
N53 N54 C56 C55 0.2(3)
B1 N54 C56 C55 -178.9(3)
N53 N54 C56 C63 -179.1(3)
B1 N54 C56 C63 1.8(5)
C54 C55 C56 N54 0.2(3)
C54 C55 C56 C63 179.4(3)
N56 N55 C57 C58 0.0(3)
Rh1 N55 C57 C58 -179.1(2)
N56 N55 C57 C64 179.9(3)
Rh1 N55 C57 C64 0.9(5)
N55 C57 C58 C59 0.2(4)
C64 C57 C58 C59 -179.7(3)
N55 N56 C59 C58 0.3(3)
B1 N56 C59 C58 -171.4(3)
N55 N56 C59 C65 179.4(3)
B1 N56 C59 C65 7.6(5)
C57 C58 C59 N56 -0.4(4)
C57 C58 C59 C65 -179.3(3)
